data_7227555
loop_
_publ_author_name
'Sun, Kai'
'Wang, Xin'
'Fu, Fangfang'
'Zhang, Chong'
'Chen, Yao'
'Liu, Lin'

_publ_section_title
;
 Metal-free selenosulfonylation of alkynes: rapid access to
 \b-(seleno)vinyl sulfones via a cationic-species-induced pathway
;
_journal_issue 6
_journal_name_full 'Green Chem.'
_journal_page_first 1490
_journal_paper_doi 10.1039/C6GC03420A
_journal_volume 19
_journal_year 2017
_chemical_formula_sum 'C18 H18 N0 O2 S Se'
_chemical_formula_weight 377.34
_chemical_name_systematic
; 
 ? 
;
_space_group_IT_number 15
_symmetry_cell_setting monoclinic
_symmetry_space_group_name_Hall '-C 2yc'
_symmetry_space_group_name_H-M 'C 1 2/c 1'
_atom_sites_solution_hydrogens geom
_atom_sites_solution_primary direct
_atom_sites_solution_secondary difmap
_audit_creation_method SHELXL-97
_audit_update_record
;
2016-12-10 deposited with the CCDC.
2017-01-20 downloaded from the CCDC.
;
_cell_angle_alpha 90.00
_cell_angle_beta 94.54(3)
_cell_angle_gamma 90.00
_cell_formula_units_Z 8
_cell_length_a 14.693(3)
_cell_length_b 13.577(3)
_cell_length_c 17.032(3)
_cell_measurement_reflns_used 6374
_cell_measurement_temperature 293(2)
_cell_measurement_theta_max 28.20
_cell_measurement_theta_min 2.43
_cell_volume 3387.0(12)
_computing_cell_refinement 'Bruker SAINT'
_computing_data_collection 'Bruker APEX2'
_computing_data_reduction 'Bruker SAINT'
_computing_molecular_graphics 'Bruker SHELXTL'
_computing_publication_material 'Bruker SHELXTL'
_computing_structure_refinement 'SHELXL-97 (Sheldrick, 2008)'
_computing_structure_solution 'SHELXS-97 (Sheldrick, 2008)'
_diffrn_ambient_temperature 293(2)
_diffrn_measured_fraction_theta_full 0.997
_diffrn_measured_fraction_theta_max 0.997
_diffrn_measurement_device_type 'Bruker APEX-II CCD'
_diffrn_measurement_method '\f and \w scans'
_diffrn_radiation_monochromator graphite
_diffrn_radiation_source 'fine-focus sealed tube'
_diffrn_radiation_type MoK\a
_diffrn_radiation_wavelength 0.71073
_diffrn_reflns_av_R_equivalents 0.0299
_diffrn_reflns_av_sigmaI/netI 0.0295
_diffrn_reflns_limit_h_max 19
_diffrn_reflns_limit_h_min -19
_diffrn_reflns_limit_k_max 17
_diffrn_reflns_limit_k_min -18
_diffrn_reflns_limit_l_max 22
_diffrn_reflns_limit_l_min -22
_diffrn_reflns_number 14755
_diffrn_reflns_theta_full 28.29
_diffrn_reflns_theta_max 28.29
_diffrn_reflns_theta_min 2.05
_diffrn_standards_decay_% 0
_diffrn_standards_interval_count 0
_diffrn_standards_interval_time 0
_diffrn_standards_number 0
_exptl_absorpt_coefficient_mu 2.344
_exptl_absorpt_correction_type none
_exptl_crystal_colour colorless
_exptl_crystal_density_diffrn 1.480
_exptl_crystal_density_method 'not measured'
_exptl_crystal_description block
_exptl_crystal_F_000 1536
_exptl_crystal_size_max 0.20
_exptl_crystal_size_mid 0.20
_exptl_crystal_size_min 0.20
_refine_diff_density_max 0.439
_refine_diff_density_min -0.391
_refine_diff_density_rms 0.073
_refine_ls_extinction_method none
_refine_ls_goodness_of_fit_ref 1.038
_refine_ls_hydrogen_treatment constr
_refine_ls_matrix_type full
_refine_ls_number_parameters 199
_refine_ls_number_reflns 4191
_refine_ls_number_restraints 0
_refine_ls_restrained_S_all 1.038
_refine_ls_R_factor_all 0.0375
_refine_ls_R_factor_gt 0.0289
_refine_ls_shift/su_max 0.001
_refine_ls_shift/su_mean 0.000
_refine_ls_structure_factor_coef Fsqd
_refine_ls_weighting_details 'calc w=1/[\s^2^(Fo^2^)+(0.0396P)^2^+2.3625P] where P=(Fo^2^+2Fc^2^)/3'
_refine_ls_weighting_scheme calc
_refine_ls_wR_factor_gt 0.0737
_refine_ls_wR_factor_ref 0.0773
_reflns_number_gt 3549
_reflns_number_total 4191
_reflns_threshold_expression I>2sigma(I)
_cod_data_source_file c6gc03420a1.cif
_cod_data_source_block 1
_cod_depositor_comments
;
The following automatic conversions were performed:

'_symmetry_cell_setting' value 'Monoclinic' changed to 'monoclinic'
according to
/usr/data/users/saulius/crontab/automatic-downloads/rss-feeds/RSC/lib/dictionaries/cif_core.dic
dictionary named 'cif_core.dic' version 2.4.2 from 2011-04-26.

Automatic conversion script
Id: cif_fix_values 4268 2015-11-12 08:31:59Z antanas 

 Adding full bibliography for 7227553--7227555.cif.
;
_cod_original_cell_volume 3387.2(12)
_cod_original_sg_symbol_H-M 'C2/c  '
_cod_database_code 7227555

loop_
_symmetry_equiv_pos_as_xyz
'x, y, z'
'-x, y, -z+1/2'
'x+1/2, y+1/2, z'
'-x+1/2, y+1/2, -z+1/2'
'-x, -y, -z'
'x, -y, z-1/2'
'-x+1/2, -y+1/2, -z'
'x+1/2, -y+1/2, z-1/2'

loop_
_atom_site_label
_atom_site_type_symbol
_atom_site_fract_x
_atom_site_fract_y
_atom_site_fract_z
_atom_site_U_iso_or_equiv
_atom_site_adp_type
_atom_site_occupancy
_atom_site_symmetry_multiplicity
_atom_site_calc_flag
_atom_site_refinement_flags
Se1 Se 0.140547(13) 0.077685(15) 0.485193(11) 0.03131(8) Uani 1 1 d .
S2 S 0.21282(3) 0.00367(4) 0.23798(3) 0.02667(11) Uani 1 1 d .
O1 O 0.19458(11) 0.08012(10) 0.18029(8) 0.0370(3) Uani 1 1 d .
O2 O 0.30590(9) -0.02788(11) 0.25495(8) 0.0345(3) Uani 1 1 d .
C4 C 0.19374(12) 0.01889(13) 0.39710(10) 0.0263(4) Uani 1 1 d .
C5 C 0.16723(12) 0.04551(14) 0.32371(10) 0.0259(4) Uani 1 1 d .
H5A H 0.1198 0.0908 0.3173 0.031 Uiso 1 1 calc R
C13 C 0.06069(13) -0.08638(14) 0.16994(11) 0.0297(4) Uani 1 1 d .
H13A H 0.0370 -0.0233 0.1624 0.036 Uiso 1 1 calc R
C6 C 0.07680(13) 0.18453(13) 0.43239(10) 0.0275(4) Uani 1 1 d .
C11 C -0.01642(14) 0.17781(15) 0.41492(12) 0.0347(4) Uani 1 1 d .
H11A H -0.0480 0.1224 0.4299 0.042 Uiso 1 1 calc R
C7 C 0.12395(14) 0.26764(15) 0.41100(12) 0.0344(4) Uani 1 1 d .
H7A H 0.1865 0.2727 0.4238 0.041 Uiso 1 1 calc R
C12 C 0.14761(13) -0.09984(14) 0.20700(10) 0.0260(4) Uani 1 1 d .
C9 C -0.01574(16) 0.33555(17) 0.35239(13) 0.0416(5) Uani 1 1 d .
H9A H -0.0468 0.3860 0.3248 0.050 Uiso 1 1 calc R
C3 C 0.26427(14) -0.05530(15) 0.41987(11) 0.0331(4) Uani 1 1 d .
H3A H 0.2791 -0.0995 0.3772 0.040 Uiso 1 1 calc R
C14 C 0.01014(14) -0.16693(17) 0.14464(12) 0.0366(5) Uani 1 1 d .
H14A H -0.0480 -0.1578 0.1199 0.044 Uiso 1 1 calc R
C1 C 0.27689(18) -0.09987(19) 0.50121(13) 0.0474(6) Uani 1 1 d .
H1A H 0.2359 -0.0787 0.5398 0.057 Uiso 1 1 calc R
H1B H 0.2954 -0.1684 0.5054 0.057 Uiso 1 1 calc R
C10 C -0.06249(15) 0.25391(16) 0.37504(14) 0.0422(5) Uani 1 1 d .
H10A H -0.1253 0.2498 0.3635 0.051 Uiso 1 1 calc R
C8 C 0.07756(16) 0.34269(16) 0.37068(13) 0.0403(5) Uani 1 1 d .
H8A H 0.1090 0.3982 0.3557 0.048 Uiso 1 1 calc R
C17 C 0.18299(15) -0.19342(16) 0.21856(13) 0.0390(5) Uani 1 1 d .
H17A H 0.2410 -0.2025 0.2435 0.047 Uiso 1 1 calc R
C2 C 0.34410(16) -0.02805(19) 0.47633(13) 0.0444(5) Uani 1 1 d .
H2A H 0.4038 -0.0526 0.4654 0.053 Uiso 1 1 calc R
H2B H 0.3443 0.0371 0.4998 0.053 Uiso 1 1 calc R
C15 C 0.04402(16) -0.26137(18) 0.15518(14) 0.0461(6) Uani 1 1 d .
C16 C 0.13065(17) -0.27346(17) 0.19250(16) 0.0513(6) Uani 1 1 d .
H16A H 0.1541 -0.3367 0.2002 0.062 Uiso 1 1 calc R
C18 C -0.0122(2) -0.3490(2) 0.1269(2) 0.0800(10) Uani 1 1 d .
H18A H -0.0696 -0.3269 0.1023 0.120 Uiso 1 1 calc R
H18B H -0.0228 -0.3906 0.1708 0.120 Uiso 1 1 calc R
H18C H 0.0199 -0.3855 0.0894 0.120 Uiso 1 1 calc R

loop_
_atom_site_aniso_label
_atom_site_aniso_U_11
_atom_site_aniso_U_22
_atom_site_aniso_U_33
_atom_site_aniso_U_23
_atom_site_aniso_U_13
_atom_site_aniso_U_12
Se1 0.03917(12) 0.03502(12) 0.02040(11) -0.00315(7) 0.00646(8) 0.00443(8)
S2 0.0289(2) 0.0316(2) 0.0198(2) -0.00204(17) 0.00406(16) 0.00370(18)
O1 0.0481(9) 0.0374(8) 0.0264(7) 0.0054(6) 0.0071(6) 0.0033(6)
O2 0.0270(7) 0.0446(8) 0.0322(7) -0.0063(6) 0.0042(6) 0.0045(6)
C4 0.0292(9) 0.0268(9) 0.0233(9) -0.0040(7) 0.0046(7) -0.0004(7)
C5 0.0264(9) 0.0291(9) 0.0222(9) -0.0051(7) 0.0029(7) 0.0030(7)
C13 0.0308(9) 0.0364(11) 0.0218(9) -0.0005(7) 0.0022(7) 0.0078(8)
C6 0.0332(9) 0.0269(9) 0.0230(9) -0.0065(7) 0.0074(7) 0.0017(7)
C11 0.0344(10) 0.0291(10) 0.0410(11) -0.0094(8) 0.0068(8) -0.0023(8)
C7 0.0338(10) 0.0380(11) 0.0325(10) -0.0044(8) 0.0089(8) -0.0044(8)
C12 0.0302(9) 0.0297(9) 0.0179(8) -0.0046(7) 0.0005(7) 0.0054(7)
C9 0.0571(14) 0.0354(12) 0.0321(11) -0.0037(9) 0.0028(9) 0.0122(10)
C3 0.0435(11) 0.0338(10) 0.0217(9) -0.0016(8) 0.0018(8) 0.0101(9)
C14 0.0331(10) 0.0506(13) 0.0252(9) -0.0077(9) -0.0038(8) 0.0030(9)
C1 0.0634(15) 0.0501(14) 0.0289(11) 0.0112(10) 0.0046(10) 0.0180(11)
C10 0.0350(10) 0.0390(12) 0.0515(13) -0.0126(10) -0.0024(10) 0.0058(9)
C8 0.0541(13) 0.0324(11) 0.0365(11) 0.0020(9) 0.0165(10) -0.0046(10)
C17 0.0371(11) 0.0377(11) 0.0404(12) -0.0094(9) -0.0092(9) 0.0114(9)
C2 0.0427(12) 0.0543(14) 0.0348(12) -0.0032(10) -0.0058(9) 0.0132(11)
C15 0.0483(13) 0.0419(13) 0.0463(13) -0.0199(10) -0.0073(10) 0.0027(10)
C16 0.0541(14) 0.0310(12) 0.0664(16) -0.0143(11) -0.0106(12) 0.0127(10)
C18 0.073(2) 0.0545(18) 0.108(3) -0.0399(18) -0.0213(19) -0.0060(15)

loop_
_atom_type_symbol
_atom_type_description
_atom_type_scat_dispersion_real
_atom_type_scat_dispersion_imag
_atom_type_scat_source
C C 0.0033 0.0016 'International Tables Vol C Tables 4.2.6.8 and 6.1.1.4'
H H 0.0000 0.0000 'International Tables Vol C Tables 4.2.6.8 and 6.1.1.4'
N N 0.0061 0.0033 'International Tables Vol C Tables 4.2.6.8 and 6.1.1.4'
O O 0.0106 0.0060 'International Tables Vol C Tables 4.2.6.8 and 6.1.1.4'
S S 0.1246 0.1234 'International Tables Vol C Tables 4.2.6.8 and 6.1.1.4'
Se Se -0.0929 2.2259 'International Tables Vol C Tables 4.2.6.8 and 6.1.1.4'

loop_
_geom_angle_atom_site_label_1
_geom_angle_atom_site_label_2
_geom_angle_atom_site_label_3
_geom_angle
C6 Se1 C4 99.35(8)
O1 S2 O2 118.29(9)
O1 S2 C5 105.82(9)
O2 S2 C5 110.45(9)
O1 S2 C12 107.69(9)
O2 S2 C12 107.98(9)
C5 S2 C12 105.93(9)
C5 C4 C3 125.47(16)
C5 C4 Se1 120.98(14)
C3 C4 Se1 113.55(13)
C4 C5 S2 126.41(15)
C4 C5 H5A 116.8
S2 C5 H5A 116.8
C14 C13 C12 119.50(18)
C14 C13 H13A 120.2
C12 C13 H13A 120.2
C11 C6 C7 120.28(19)
C11 C6 Se1 119.44(15)
C7 C6 Se1 120.28(15)
C6 C11 C10 119.65(19)
C6 C11 H11A 120.2
C10 C11 H11A 120.2
C8 C7 C6 119.63(19)
C8 C7 H7A 120.2
C6 C7 H7A 120.2
C17 C12 C13 120.48(18)
C17 C12 S2 120.17(15)
C13 C12 S2 119.35(14)
C10 C9 C8 120.1(2)
C10 C9 H9A 120.0
C8 C9 H9A 120.0
C4 C3 C2 119.78(18)
C4 C3 C1 123.21(17)
C2 C3 C1 58.58(16)
C4 C3 H3A 114.6
C2 C3 H3A 114.6
C1 C3 H3A 114.6
C13 C14 C15 121.21(19)
C13 C14 H14A 119.4
C15 C14 H14A 119.4
C2 C1 C3 60.48(15)
C2 C1 H1A 117.7
C3 C1 H1A 117.7
C2 C1 H1B 117.7
C3 C1 H1B 117.7
H1A C1 H1B 114.8
C9 C10 C11 120.2(2)
C9 C10 H10A 119.9
C11 C10 H10A 119.9
C7 C8 C9 120.1(2)
C7 C8 H8A 119.9
C9 C8 H8A 119.9
C12 C17 C16 118.9(2)
C12 C17 H17A 120.5
C16 C17 H17A 120.5
C1 C2 C3 60.94(15)
C1 C2 H2A 117.7
C3 C2 H2A 117.7
C1 C2 H2B 117.7
C3 C2 H2B 117.7
H2A C2 H2B 114.8
C14 C15 C16 118.5(2)
C14 C15 C18 120.6(2)
C16 C15 C18 120.9(2)
C17 C16 C15 121.4(2)
C17 C16 H16A 119.3
C15 C16 H16A 119.3
C15 C18 H18A 109.5
C15 C18 H18B 109.5
H18A C18 H18B 109.5
C15 C18 H18C 109.5
H18A C18 H18C 109.5
H18B C18 H18C 109.5

loop_
_geom_bond_atom_site_label_1
_geom_bond_atom_site_label_2
_geom_bond_distance
Se1 C6 1.912(2)
Se1 C4 1.9196(17)
S2 O1 1.4397(15)
S2 O2 1.4404(14)
S2 C5 1.7488(18)
S2 C12 1.7583(19)
C4 C5 1.330(3)
C4 C3 1.475(3)
C5 H5A 0.9300
C13 C14 1.372(3)
C13 C12 1.391(3)
C13 H13A 0.9300
C6 C11 1.381(3)
C6 C7 1.388(3)
C11 C10 1.384(3)
C11 H11A 0.9300
C7 C8 1.378(3)
C7 H7A 0.9300
C12 C17 1.381(3)
C9 C10 1.375(3)
C9 C8 1.385(3)
C9 H9A 0.9300
C3 C2 1.503(3)
C3 C1 1.510(3)
C3 H3A 0.9800
C14 C15 1.382(3)
C14 H14A 0.9300
C1 C2 1.474(4)
C1 H1A 0.9700
C1 H1B 0.9700
C10 H10A 0.9300
C8 H8A 0.9300
C17 C16 1.384(3)
C17 H17A 0.9300
C2 H2A 0.9700
C2 H2B 0.9700
C15 C16 1.387(3)
C15 C18 1.506(3)
C16 H16A 0.9300
C18 H18A 0.9600
C18 H18B 0.9600
C18 H18C 0.9600

loop_
_geom_torsion_atom_site_label_1
_geom_torsion_atom_site_label_2
_geom_torsion_atom_site_label_3
_geom_torsion_atom_site_label_4
_geom_torsion
C6 Se1 C4 C5 -11.81(18)
C6 Se1 C4 C3 167.95(14)
C3 C4 C5 S2 -3.2(3)
Se1 C4 C5 S2 176.54(10)
O1 S2 C5 C4 -154.80(18)
O2 S2 C5 C4 -25.6(2)
C12 S2 C5 C4 91.04(19)
C4 Se1 C6 C11 102.26(15)
C4 Se1 C6 C7 -77.02(16)
C7 C6 C11 C10 0.8(3)
Se1 C6 C11 C10 -178.45(15)
C11 C6 C7 C8 -1.4(3)
Se1 C6 C7 C8 177.89(15)
C14 C13 C12 C17 -0.2(3)
C14 C13 C12 S2 179.03(14)
O1 S2 C12 C17 142.74(16)
O2 S2 C12 C17 13.95(19)
C5 S2 C12 C17 -104.39(17)
O1 S2 C12 C13 -36.46(17)
O2 S2 C12 C13 -165.25(14)
C5 S2 C12 C13 76.41(16)
C5 C4 C3 C2 124.7(2)
Se1 C4 C3 C2 -55.1(2)
C5 C4 C3 C1 -165.4(2)
Se1 C4 C3 C1 14.8(3)
C12 C13 C14 C15 -0.1(3)
C4 C3 C1 C2 -107.2(2)
C8 C9 C10 C11 -1.1(3)
C6 C11 C10 C9 0.4(3)
C6 C7 C8 C9 0.7(3)
C10 C9 C8 C7 0.6(3)
C13 C12 C17 C16 0.2(3)
S2 C12 C17 C16 -179.02(18)
C4 C3 C2 C1 112.9(2)
C13 C14 C15 C16 0.3(3)
C13 C14 C15 C18 -179.8(2)
C12 C17 C16 C15 0.1(4)
C14 C15 C16 C17 -0.3(4)
C18 C15 C16 C17 179.8(3)
